data_1566568
loop_
_publ_author_name
'Dannenberg, Steven G.'
'Waterman, Rory'

_publ_section_title
;
 Cyclo-Tetrakis(\m-diphenylphosphido)-1,5-bis(tri-tert-butylphosphine)-Tetracopper
;
_journal_issue 1
_journal_name_full Molbank
_journal_page_first M1334
_journal_paper_doi 10.3390/M1334
_journal_volume 2022
_journal_year 2022
_chemical_formula_moiety 'C72 H94 Cu4 P6, 2(C4 H8 O)'
_chemical_formula_sum 'C80 H110 Cu4 O2 P6'
_chemical_formula_weight 1543.65
_chemical_properties_physical Air-sensitive,Moisture-sensitive
_space_group_crystal_system monoclinic
_space_group_IT_number 14
_space_group_name_Hall '-P 2yn'
_space_group_name_H-M_alt 'P 1 21/n 1'
_atom_sites_solution_hydrogens geom
_atom_sites_solution_primary direct
_atom_sites_solution_secondary difmap
_audit_creation_method
;
FinalCif V95 by Daniel Kratzert, Freiburg 2021,
https://dkratzert.de/finalcif.html
;
_audit_update_record
;
2021-12-27 deposited with the CCDC.	2022-01-04 downloaded from the CCDC.
;
_cell_angle_alpha 90
_cell_angle_beta 105.715(7)
_cell_angle_gamma 90
_cell_formula_units_Z 4
_cell_length_a 17.127(10)
_cell_length_b 19.946(11)
_cell_length_c 23.841(14)
_cell_measurement_reflns_used 9881
_cell_measurement_temperature 150(2)
_cell_measurement_theta_max 27.3245
_cell_measurement_theta_min 2.3865
_cell_volume 7840(8)
_computing_cell_refinement 'SAINT V8.37A'
_computing_data_collection 'Bruker BIS 2016.5.0.1/14-Jun-2016 && APEX3_2016.5-0'
_computing_data_reduction 'SAINT V8.37A'
_computing_molecular_graphics 'ShelXle (Hu\"bschle 2011)'
_computing_structure_refinement 'SHELXL-2018/3 (Sheldrick, 2018)'
_computing_structure_solution 'SHELXT 2014/5'
_diffrn_ambient_environment N~2~
_diffrn_ambient_temperature 150(2)
_diffrn_detector_area_resol_mean 8.3333
_diffrn_measured_fraction_theta_full 1.000
_diffrn_measured_fraction_theta_max 0.993
_diffrn_measurement_device_type 'Bruker SMART CCD area-detector'
_diffrn_measurement_method '\f and \w''
_diffrn_measurement_specimen_support 'MiTeGen micromount'
_diffrn_radiation_monochromator graphite
_diffrn_radiation_probe x-ray
_diffrn_radiation_type MoK\a
_diffrn_radiation_wavelength 0.71073
_diffrn_reflns_av_R_equivalents 0.0881
_diffrn_reflns_av_unetI/netI 0.0587
_diffrn_reflns_Laue_measured_fraction_full 1.000
_diffrn_reflns_Laue_measured_fraction_max 0.993
_diffrn_reflns_limit_h_max 22
_diffrn_reflns_limit_h_min -22
_diffrn_reflns_limit_k_max 25
_diffrn_reflns_limit_k_min -25
_diffrn_reflns_limit_l_max 30
_diffrn_reflns_limit_l_min -30
_diffrn_reflns_number 90959
_diffrn_reflns_point_group_measured_fraction_full 1.000
_diffrn_reflns_point_group_measured_fraction_max 0.993
_diffrn_reflns_theta_full 25.242
_diffrn_reflns_theta_max 27.504
_diffrn_reflns_theta_min 1.662
_diffrn_source_current 30.0
_diffrn_source_voltage 50.0
_exptl_absorpt_coefficient_mu 1.236
_exptl_absorpt_correction_T_max 0.87
_exptl_absorpt_correction_T_min 0.6
_exptl_absorpt_correction_type multi-scan
_exptl_absorpt_process_details
;
SADABS-2016/2 - Bruker AXS area detector scaling and absorption correction:
Krause, L., Herbst-Irmer, R., Sheldrick G.M. & Stalke D., J. Appl. Cryst. 48
(2015) 3-10
;
_exptl_crystal_colour yellow
_exptl_crystal_density_diffrn 1.308
_exptl_crystal_density_method 'not measured'
_exptl_crystal_description plate
_exptl_crystal_F_000 3248
_exptl_crystal_recrystallization_method 'Re-crystallisation from solvent: pentane'
_exptl_crystal_size_max 0.466
_exptl_crystal_size_mid 0.232
_exptl_crystal_size_min 0.112
_refine_diff_density_max 0.478
_refine_diff_density_min -0.467
_refine_diff_density_rms 0.073
_refine_ls_extinction_method none
_refine_ls_goodness_of_fit_ref 0.951
_refine_ls_hydrogen_treatment constr
_refine_ls_matrix_type full
_refine_ls_number_parameters 847
_refine_ls_number_reflns 17898
_refine_ls_number_restraints 0
_refine_ls_restrained_S_all 0.951
_refine_ls_R_factor_all 0.0533
_refine_ls_R_factor_gt 0.0332
_refine_ls_shift/su_max 0.002
_refine_ls_shift/su_mean 0.000
_refine_ls_structure_factor_coef Fsqd
_refine_ls_weighting_details 'w=1/[\s^2^(Fo^2^)+(0.0417P)^2^] where P=(Fo^2^+2Fc^2^)/3'
_refine_ls_weighting_scheme calc
_refine_ls_wR_factor_gt 0.0787
_refine_ls_wR_factor_ref 0.0839
_reflns_Friedel_coverage 0.000
_reflns_number_gt 13043
_reflns_number_total 17898
_reflns_threshold_expression 'I > 2\s(I)'
_cod_data_source_file s5.cif
_cod_data_source_block SD421012621_0m
_cod_original_sg_symbol_H-M 'P 21/n'
_cod_database_code 1566568
_shelx_shelxl_version_number 2018/3
_shelx_space_group_comment
;
The symmetry employed for this shelxl refinement is uniquely defined
by the following loop, which should always be used as a source of
symmetry information in preference to the above space-group names.
They are only intended as comments.
;
_shelx_estimated_absorpt_t_min 0.597
_shelx_estimated_absorpt_t_max 0.874
_diffrn_measurement_ambient_temperature_device_make 'Oxford Cryostream 700'

loop_
_space_group_symop_operation_xyz
'x, y, z'
'-x+1/2, y+1/2, -z+1/2'
'-x, -y, -z'
'x-1/2, -y-1/2, z-1/2'

loop_
_atom_site_label
_atom_site_type_symbol
_atom_site_fract_x
_atom_site_fract_y
_atom_site_fract_z
_atom_site_U_iso_or_equiv
_atom_site_adp_type
_atom_site_occupancy
_atom_site_site_symmetry_order
_atom_site_calc_flag
_atom_site_refinement_flags_posn
_atom_site_refinement_flags_adp
_atom_site_refinement_flags_occupancy
_atom_site_disorder_assembly
_atom_site_disorder_group
Cu1 Cu 0.47668(2) 0.26984(2) 0.55917(2) 0.02378(6) Uani 1 1 d . . . . .
P1 P 0.37222(3) 0.19569(3) 0.52149(2) 0.02524(12) Uani 1 1 d . . . . .
Cu2 Cu 0.25640(2) 0.21696(2) 0.54363(2) 0.02962(7) Uani 1 1 d . . . . .
P2 P 0.13669(3) 0.21393(3) 0.56297(2) 0.02619(12) Uani 1 1 d . . . . .
Cu3 Cu 0.11181(2) 0.30851(2) 0.61092(2) 0.02298(6) Uani 1 1 d . . . . .
P3 P 0.18449(3) 0.38473(3) 0.57243(2) 0.02506(12) Uani 1 1 d . . . . .
Cu4 Cu 0.30843(2) 0.34125(2) 0.60166(2) 0.02641(7) Uani 1 1 d . . . . .
P4 P 0.43601(3) 0.30732(3) 0.63826(2) 0.02514(12) Uani 1 1 d . . . . .
P5 P 0.57266(3) 0.31178(3) 0.51903(2) 0.02407(11) Uani 1 1 d . . . . .
P6 P 0.05508(3) 0.32454(3) 0.68606(2) 0.02369(12) Uani 1 1 d . . . . .
C1 C 0.15934(13) 0.38505(10) 0.49233(9) 0.0287(5) Uani 1 1 d . . . . .
C2 C 0.08713(16) 0.35989(12) 0.45845(11) 0.0502(7) Uani 1 1 d . . . . .
H2 H 0.048399 0.342735 0.476694 0.060 Uiso 1 1 calc R U . . .
C3 C 0.0698(2) 0.35910(15) 0.39806(13) 0.0753(11) Uani 1 1 d . . . . .
H3 H 0.020304 0.340120 0.375588 0.090 Uiso 1 1 calc R U . . .
C4 C 0.1233(2) 0.38536(16) 0.37083(12) 0.0721(10) Uani 1 1 d . . . . .
H4 H 0.111103 0.384756 0.329514 0.087 Uiso 1 1 calc R U . . .
C5 C 0.1949(2) 0.41271(18) 0.40334(12) 0.0701(10) Uani 1 1 d . . . . .
H5 H 0.231631 0.432359 0.384602 0.084 Uiso 1 1 calc R U . . .
C6 C 0.21319(16) 0.41149(15) 0.46378(10) 0.0502(7) Uani 1 1 d . . . . .
H6 H 0.263599 0.429098 0.486057 0.060 Uiso 1 1 calc R U . . .
C7 C 0.48631(13) 0.37271(11) 0.68988(9) 0.0286(5) Uani 1 1 d . . . . .
C8 C 0.46087(14) 0.43938(11) 0.68138(10) 0.0357(5) Uani 1 1 d . . . . .
H8 H 0.417627 0.450643 0.648370 0.043 Uiso 1 1 calc R U . . .
C9 C 0.49709(16) 0.48940(13) 0.71983(11) 0.0491(7) Uani 1 1 d . . . . .
H9 H 0.478098 0.534246 0.713356 0.059 Uiso 1 1 calc R U . . .
C10 C 0.56077(17) 0.47430(14) 0.76760(11) 0.0536(7) Uani 1 1 d . . . . .
H10 H 0.585343 0.508534 0.794256 0.064 Uiso 1 1 calc R U . . .
C11 C 0.58859(16) 0.40907(14) 0.77642(11) 0.0483(7) Uani 1 1 d . . . . .
H11 H 0.633151 0.398619 0.808796 0.058 Uiso 1 1 calc R U . . .
C12 C 0.55155(14) 0.35864(12) 0.73806(9) 0.0365(5) Uani 1 1 d . . . . .
H12 H 0.570948 0.313932 0.744735 0.044 Uiso 1 1 calc R U . . .
C13 C 0.42851(12) 0.23988(10) 0.68930(8) 0.0256(4) Uani 1 1 d . . . . .
C14 C 0.45802(15) 0.17608(12) 0.68499(10) 0.0396(6) Uani 1 1 d . . . . .
H14 H 0.485407 0.166952 0.656101 0.048 Uiso 1 1 calc R U . . .
C15 C 0.44818(18) 0.12509(12) 0.72230(11) 0.0517(7) Uani 1 1 d . . . . .
H15 H 0.468313 0.081462 0.718367 0.062 Uiso 1 1 calc R U . . .
C16 C 0.40966(15) 0.13737(12) 0.76469(10) 0.0416(6) Uani 1 1 d . . . . .
H16 H 0.402561 0.102337 0.789849 0.050 Uiso 1 1 calc R U . . .
C17 C 0.38158(15) 0.20027(12) 0.77048(10) 0.0414(6) Uani 1 1 d . . . . .
H17 H 0.356017 0.209264 0.800411 0.050 Uiso 1 1 calc R U . . .
C18 C 0.39008(14) 0.25109(12) 0.73302(10) 0.0362(5) Uani 1 1 d . . . . .
H18 H 0.369330 0.294424 0.737208 0.043 Uiso 1 1 calc R U . . .
C19 C 0.40352(13) 0.11058(10) 0.54861(9) 0.0279(5) Uani 1 1 d . . . . .
C20 C 0.35040(15) 0.06794(12) 0.56585(10) 0.0416(6) Uani 1 1 d . . . . .
H20 H 0.295889 0.081651 0.561162 0.050 Uiso 1 1 calc R U . . .
C21 C 0.37548(17) 0.00562(13) 0.58982(12) 0.0542(7) Uani 1 1 d . . . . .
H21 H 0.338061 -0.022934 0.601184 0.065 Uiso 1 1 calc R U . . .
C22 C 0.45429(17) -0.01510(12) 0.59723(11) 0.0475(6) Uani 1 1 d . . . . .
H22 H 0.471278 -0.057849 0.613593 0.057 Uiso 1 1 calc R U . . .
C24 C 0.48249(14) 0.08865(12) 0.55665(11) 0.0401(6) Uani 1 1 d . . . . .
H24 H 0.520212 0.116914 0.545334 0.048 Uiso 1 1 calc R U . . .
C23 C 0.50803(16) 0.02621(12) 0.58090(11) 0.0472(6) Uani 1 1 d . . . . .
H23 H 0.562595 0.012347 0.586083 0.057 Uiso 1 1 calc R U . . .
C25 C 0.33940(12) 0.18512(10) 0.44149(9) 0.0263(4) Uani 1 1 d . . . . .
C26 C 0.36750(14) 0.13483(12) 0.41167(10) 0.0362(5) Uani 1 1 d . . . . .
H26 H 0.404755 0.102651 0.433034 0.043 Uiso 1 1 calc R U . . .
C27 C 0.34234(16) 0.13055(14) 0.35129(11) 0.0473(6) Uani 1 1 d . . . . .
H27 H 0.362478 0.095701 0.331884 0.057 Uiso 1 1 calc R U . . .
C28 C 0.28802(17) 0.17688(15) 0.31927(11) 0.0545(7) Uani 1 1 d . . . . .
H28 H 0.270771 0.174299 0.277951 0.065 Uiso 1 1 calc R U . . .
C29 C 0.25917(16) 0.22726(14) 0.34870(11) 0.0519(7) Uani 1 1 d . . . . .
H29 H 0.221864 0.259347 0.327243 0.062 Uiso 1 1 calc R U . . .
C30 C 0.28414(14) 0.23120(12) 0.40887(10) 0.0397(6) Uani 1 1 d . . . . .
H30 H 0.263400 0.265740 0.428219 0.048 Uiso 1 1 calc R U . . .
C31 C 0.14178(13) 0.13322(11) 0.60118(9) 0.0289(5) Uani 1 1 d . . . . .
C32 C 0.08658(14) 0.08139(11) 0.58334(11) 0.0410(6) Uani 1 1 d . . . . .
H32 H 0.043779 0.086281 0.548651 0.049 Uiso 1 1 calc R U . . .
C33 C 0.09286(17) 0.02242(14) 0.61537(13) 0.0599(8) Uani 1 1 d . . . . .
H33 H 0.054402 -0.012488 0.602646 0.072 Uiso 1 1 calc R U . . .
C34 C 0.15515(18) 0.01469(14) 0.66576(13) 0.0618(8) Uani 1 1 d . . . . .
H34 H 0.158816 -0.025191 0.688112 0.074 Uiso 1 1 calc R U . . .
C35 C 0.21159(16) 0.06441(14) 0.68353(11) 0.0525(7) Uani 1 1 d . . . . .
H35 H 0.255074 0.058579 0.717673 0.063 Uiso 1 1 calc R U . . .
C36 C 0.20521(14) 0.12341(12) 0.65156(10) 0.0386(6) Uani 1 1 d . . . . .
H36 H 0.244620 0.157650 0.664161 0.046 Uiso 1 1 calc R U . . .
C37 C 0.05426(13) 0.19980(10) 0.49630(9) 0.0293(5) Uani 1 1 d . . . . .
C38 C 0.06870(16) 0.18048(13) 0.44378(10) 0.0462(6) Uani 1 1 d . . . . .
H38 H 0.122899 0.174225 0.441860 0.055 Uiso 1 1 calc R U . . .
C39 C 0.0049(2) 0.17026(15) 0.39422(12) 0.0629(8) Uani 1 1 d . . . . .
H39 H 0.015854 0.156842 0.358863 0.075 Uiso 1 1 calc R U . . .
C40 C -0.07288(19) 0.17935(15) 0.39607(12) 0.0609(8) Uani 1 1 d . . . . .
H40 H -0.116196 0.171952 0.362107 0.073 Uiso 1 1 calc R U . . .
C41 C -0.08907(17) 0.19910(16) 0.44661(13) 0.0615(8) Uani 1 1 d . . . . .
H41 H -0.143531 0.205637 0.447837 0.074 Uiso 1 1 calc R U . . .
C42 C -0.02537(15) 0.20961(13) 0.49636(11) 0.0453(6) Uani 1 1 d . . . . .
H42 H -0.037103 0.223893 0.531209 0.054 Uiso 1 1 calc R U . . .
C43 C -0.01679(13) 0.25537(11) 0.69714(9) 0.0325(5) Uani 1 1 d . . . . .
C44 C -0.09591(14) 0.25901(14) 0.64811(11) 0.0471(6) Uani 1 1 d . . . . .
H44A H -0.128277 0.218705 0.648978 0.071 Uiso 1 1 calc R U . . .
H44B H -0.083344 0.261899 0.610451 0.071 Uiso 1 1 calc R U . . .
H44C H -0.126682 0.298765 0.653558 0.071 Uiso 1 1 calc R U . . .
C45 C 0.02037(16) 0.18658(11) 0.68969(11) 0.0451(6) Uani 1 1 d . . . . .
H45A H -0.018554 0.151044 0.691141 0.068 Uiso 1 1 calc R U . . .
H45B H 0.070129 0.179882 0.721148 0.068 Uiso 1 1 calc R U . . .
H45C H 0.033135 0.185107 0.652045 0.068 Uiso 1 1 calc R U . . .
C46 C -0.03793(16) 0.25635(14) 0.75616(11) 0.0481(7) Uani 1 1 d . . . . .
H46A H -0.076794 0.220498 0.756826 0.072 Uiso 1 1 calc R U . . .
H46B H -0.061926 0.299763 0.761243 0.072 Uiso 1 1 calc R U . . .
H46C H 0.011517 0.249408 0.787840 0.072 Uiso 1 1 calc R U . . .
C47 C 0.14075(14) 0.33258(11) 0.75604(9) 0.0333(5) Uani 1 1 d . . . . .
C48 C 0.17500(15) 0.26231(13) 0.77613(10) 0.0460(6) Uani 1 1 d . . . . .
H48A H 0.225344 0.266903 0.807436 0.069 Uiso 1 1 calc R U . . .
H48B H 0.186134 0.238402 0.743220 0.069 Uiso 1 1 calc R U . . .
H48C H 0.135247 0.237056 0.790469 0.069 Uiso 1 1 calc R U . . .
C49 C 0.11880(16) 0.36714(14) 0.80785(10) 0.0486(7) Uani 1 1 d . . . . .
H49A H 0.165798 0.365999 0.842141 0.073 Uiso 1 1 calc R U . . .
H49B H 0.073282 0.343488 0.816529 0.073 Uiso 1 1 calc R U . . .
H49C H 0.103404 0.413816 0.797695 0.073 Uiso 1 1 calc R U . . .
C50 C 0.21079(14) 0.37093(13) 0.74195(10) 0.0435(6) Uani 1 1 d . . . . .
H50A H 0.257427 0.371889 0.776496 0.065 Uiso 1 1 calc R U . . .
H50B H 0.193495 0.416907 0.730402 0.065 Uiso 1 1 calc R U . . .
H50C H 0.226162 0.348481 0.709958 0.065 Uiso 1 1 calc R U . . .
C51 C -0.04943(14) 0.40824(13) 0.60640(10) 0.0440(6) Uani 1 1 d . . . . .
H51A H -0.076697 0.451578 0.596646 0.066 Uiso 1 1 calc R U . . .
H51B H -0.089756 0.372173 0.597403 0.066 Uiso 1 1 calc R U . . .
H51C H -0.010268 0.402036 0.583543 0.066 Uiso 1 1 calc R U . . .
C52 C -0.00447(13) 0.40658(11) 0.67225(9) 0.0325(5) Uani 1 1 d . . . . .
C53 C 0.05444(15) 0.46625(11) 0.68114(11) 0.0423(6) Uani 1 1 d . . . . .
H53A H 0.024462 0.507023 0.665507 0.064 Uiso 1 1 calc R U . . .
H53B H 0.096010 0.457612 0.660751 0.064 Uiso 1 1 calc R U . . .
H53C H 0.080408 0.472146 0.722843 0.064 Uiso 1 1 calc R U . . .
C54 C -0.06437(16) 0.41942(13) 0.70909(11) 0.0491(7) Uani 1 1 d . . . . .
H54A H -0.090280 0.463211 0.698894 0.074 Uiso 1 1 calc R U . . .
H54B H -0.034978 0.418936 0.750534 0.074 Uiso 1 1 calc R U . . .
H54C H -0.105916 0.384290 0.701247 0.074 Uiso 1 1 calc R U . . .
C55 C 0.51500(15) 0.36827(12) 0.45736(10) 0.0387(6) Uani 1 1 d . . . . .
C56 C 0.47415(17) 0.32659(15) 0.40328(10) 0.0544(7) Uani 1 1 d . . . . .
H56A H 0.434257 0.354319 0.375759 0.082 Uiso 1 1 calc R U . . .
H56B H 0.446824 0.287922 0.414872 0.082 Uiso 1 1 calc R U . . .
H56C H 0.515287 0.310911 0.384669 0.082 Uiso 1 1 calc R U . . .
C57 C 0.56481(18) 0.42434(13) 0.43858(12) 0.0571(8) Uani 1 1 d . . . . .
H57A H 0.529145 0.451174 0.407604 0.086 Uiso 1 1 calc R U . . .
H57B H 0.607876 0.404269 0.424138 0.086 Uiso 1 1 calc R U . . .
H57C H 0.589010 0.453160 0.472065 0.086 Uiso 1 1 calc R U . . .
C58 C 0.44441(16) 0.39929(14) 0.47789(12) 0.0540(7) Uani 1 1 d . . . . .
H58A H 0.411472 0.427810 0.446955 0.081 Uiso 1 1 calc R U . . .
H58B H 0.466575 0.426302 0.512924 0.081 Uiso 1 1 calc R U . . .
H58C H 0.410585 0.363357 0.486753 0.081 Uiso 1 1 calc R U . . .
C59 C 0.64799(14) 0.36382(13) 0.57568(10) 0.0403(6) Uani 1 1 d . . . . .
C60 C 0.72460(16) 0.38731(16) 0.55895(13) 0.0624(8) Uani 1 1 d . . . . .
H60A H 0.757216 0.415973 0.589906 0.094 Uiso 1 1 calc R U . . .
H60B H 0.708582 0.412677 0.522416 0.094 Uiso 1 1 calc R U . . .
H60C H 0.756635 0.348179 0.553895 0.094 Uiso 1 1 calc R U . . .
C61 C 0.60367(17) 0.42593(13) 0.59012(11) 0.0523(7) Uani 1 1 d . . . . .
H61A H 0.639521 0.450059 0.622932 0.078 Uiso 1 1 calc R U . . .
H61B H 0.554636 0.411777 0.600567 0.078 Uiso 1 1 calc R U . . .
H61C H 0.588648 0.455487 0.556046 0.078 Uiso 1 1 calc R U . . .
C62 C 0.67404(16) 0.32333(15) 0.63280(11) 0.0556(7) Uani 1 1 d . . . . .
H62A H 0.703856 0.352573 0.664409 0.083 Uiso 1 1 calc R U . . .
H62B H 0.708997 0.286101 0.627988 0.083 Uiso 1 1 calc R U . . .
H62C H 0.625813 0.305585 0.642314 0.083 Uiso 1 1 calc R U . . .
C63 C 0.63159(14) 0.24717(12) 0.48791(11) 0.0399(6) Uani 1 1 d . . . . .
C64 C 0.57243(17) 0.19464(12) 0.45345(12) 0.0496(7) Uani 1 1 d . . . . .
H64A H 0.602831 0.155287 0.446562 0.074 Uiso 1 1 calc R U . . .
H64B H 0.542078 0.213720 0.416013 0.074 Uiso 1 1 calc R U . . .
H64C H 0.534563 0.181316 0.475737 0.074 Uiso 1 1 calc R U . . .
C65 C 0.68026(17) 0.27529(15) 0.44692(13) 0.0596(8) Uani 1 1 d . . . . .
H65A H 0.707339 0.238344 0.432601 0.089 Uiso 1 1 calc R U . . .
H65B H 0.720994 0.307188 0.468412 0.089 Uiso 1 1 calc R U . . .
H65C H 0.643207 0.298102 0.413851 0.089 Uiso 1 1 calc R U . . .
C66 C 0.68887(18) 0.20997(15) 0.53785(14) 0.0691(9) Uani 1 1 d . . . . .
H66A H 0.709922 0.170127 0.522794 0.104 Uiso 1 1 calc R U . . .
H66B H 0.659654 0.196323 0.566089 0.104 Uiso 1 1 calc R U . . .
H66C H 0.734070 0.239407 0.556943 0.104 Uiso 1 1 calc R U . . .
C67 C 0.13822(15) 0.52075(12) 0.55079(11) 0.0411(6) Uani 1 1 d . . . . .
H67 H 0.099431 0.504951 0.516904 0.049 Uiso 1 1 calc R U . . .
C68 C 0.14224(19) 0.58872(13) 0.56371(13) 0.0555(8) Uani 1 1 d . . . . .
H68 H 0.106478 0.618899 0.538344 0.067 Uiso 1 1 calc R U . . .
C69 C 0.19737(19) 0.61304(13) 0.61279(13) 0.0551(8) Uani 1 1 d . . . . .
H69 H 0.199712 0.659634 0.621350 0.066 Uiso 1 1 calc R U . . .
C70 C 0.24880(17) 0.56916(13) 0.64913(12) 0.0498(7) Uani 1 1 d . . . . .
H70 H 0.286900 0.585516 0.683121 0.060 Uiso 1 1 calc R U . . .
C71 C 0.24576(14) 0.50147(12) 0.63682(10) 0.0384(6) Uani 1 1 d . . . . .
H71 H 0.281827 0.471858 0.662600 0.046 Uiso 1 1 calc R U . . .
C72 C 0.19033(13) 0.47548(11) 0.58688(9) 0.0299(5) Uani 1 1 d . . . . .
O1_2 O 0.80815(15) 0.07615(12) 0.60201(11) 0.0871(7) Uani 1 1 d . . . . .
C1_2 C 0.7631(3) 0.0165(2) 0.58681(19) 0.1014(13) Uani 1 1 d . . . . .
H1A_2 H 0.711110 0.025612 0.557323 0.122 Uiso 1 1 calc R U . . .
H1B_2 H 0.751229 -0.003776 0.621529 0.122 Uiso 1 1 calc R U . . .
C2_2 C 0.8132(3) -0.0278(2) 0.56334(17) 0.1078(15) Uani 1 1 d . . . . .
H2A_2 H 0.780075 -0.061735 0.537014 0.129 Uiso 1 1 calc R U . . .
H2B_2 H 0.854141 -0.050907 0.594774 0.129 Uiso 1 1 calc R U . . .
C3_2 C 0.8525(3) 0.0202(3) 0.5305(2) 0.1157(16) Uani 1 1 d . . . . .
H3A_2 H 0.905576 0.003121 0.527536 0.139 Uiso 1 1 calc R U . . .
H3B_2 H 0.817166 0.029154 0.490885 0.139 Uiso 1 1 calc R U . . .
C4_2 C 0.8622(2) 0.08039(18) 0.56783(17) 0.0853(11) Uani 1 1 d . . . . .
H4A_2 H 0.918488 0.083099 0.593019 0.102 Uiso 1 1 calc R U . . .
H4B_2 H 0.850929 0.121223 0.543353 0.102 Uiso 1 1 calc R U . . .
O1_3 O 0.6667(2) 0.0539(2) 0.72211(16) 0.1452(13) Uani 1 1 d . . . . .
C1_3 C 0.6746(3) 0.1229(3) 0.7052(2) 0.1291(18) Uani 1 1 d . . . . .
H1A_3 H 0.654036 0.127750 0.662448 0.155 Uiso 1 1 calc R U . . .
H1B_3 H 0.642959 0.152865 0.723871 0.155 Uiso 1 1 calc R U . . .
C2_3 C 0.7579(3) 0.1397(3) 0.7237(2) 0.1225(18) Uani 1 1 d . . . . .
H2A_3 H 0.765318 0.187154 0.736304 0.147 Uiso 1 1 calc R U . . .
H2B_3 H 0.784285 0.132409 0.692055 0.147 Uiso 1 1 calc R U . . .
C3_3 C 0.7922(2) 0.0934(3) 0.7739(2) 0.1087(16) Uani 1 1 d . . . . .
H3A_3 H 0.849467 0.082268 0.776826 0.130 Uiso 1 1 calc R U . . .
H3B_3 H 0.788781 0.113532 0.811145 0.130 Uiso 1 1 calc R U . . .
C4_3 C 0.7402(2) 0.0334(2) 0.75960(17) 0.0931(12) Uani 1 1 d . . . . .
H4A_3 H 0.766206 -0.000741 0.740453 0.112 Uiso 1 1 calc R U . . .
H4B_3 H 0.731343 0.013663 0.795469 0.112 Uiso 1 1 calc R U . . .

loop_
_atom_site_aniso_label
_atom_site_aniso_U_11
_atom_site_aniso_U_22
_atom_site_aniso_U_33
_atom_site_aniso_U_23
_atom_site_aniso_U_13
_atom_site_aniso_U_12
Cu1 0.02381(13) 0.02556(13) 0.02313(13) 0.00102(10) 0.00834(10) -0.00057(10)
P1 0.0253(3) 0.0250(3) 0.0272(3) -0.0012(2) 0.0102(2) -0.0015(2)
Cu2 0.02752(14) 0.03117(15) 0.03384(15) -0.00387(11) 0.01461(12) -0.00185(11)
P2 0.0270(3) 0.0267(3) 0.0273(3) -0.0034(2) 0.0115(2) 0.0002(2)
Cu3 0.02383(13) 0.02527(13) 0.02107(13) -0.00134(10) 0.00817(10) 0.00005(10)
P3 0.0258(3) 0.0262(3) 0.0233(3) 0.0012(2) 0.0069(2) -0.0016(2)
Cu4 0.02687(14) 0.02878(14) 0.02198(13) 0.00291(10) 0.00388(10) 0.00123(11)
P4 0.0262(3) 0.0290(3) 0.0206(3) -0.0002(2) 0.0070(2) 0.0006(2)
P5 0.0238(3) 0.0259(3) 0.0240(3) 0.0005(2) 0.0090(2) -0.0012(2)
P6 0.0256(3) 0.0266(3) 0.0206(3) -0.0012(2) 0.0092(2) 0.0021(2)
C1 0.0309(12) 0.0267(11) 0.0268(11) 0.0037(9) 0.0051(9) 0.0068(9)
C2 0.0545(17) 0.0414(15) 0.0413(15) 0.0158(12) -0.0101(12) -0.0109(12)
C3 0.100(3) 0.0482(18) 0.0441(18) 0.0067(14) -0.0376(17) -0.0109(17)
C4 0.128(3) 0.0571(19) 0.0233(14) 0.0038(13) 0.0066(18) 0.036(2)
C5 0.078(2) 0.105(3) 0.0355(16) 0.0206(17) 0.0297(16) 0.034(2)
C6 0.0401(15) 0.080(2) 0.0326(14) 0.0101(13) 0.0136(11) 0.0112(14)
C7 0.0302(12) 0.0341(12) 0.0238(11) -0.0022(9) 0.0114(9) -0.0027(9)
C8 0.0364(13) 0.0353(13) 0.0350(13) -0.0012(10) 0.0090(10) -0.0023(10)
C9 0.0589(17) 0.0327(14) 0.0549(17) -0.0063(12) 0.0139(14) -0.0057(12)
C10 0.0646(19) 0.0515(17) 0.0431(16) -0.0194(13) 0.0122(14) -0.0208(15)
C11 0.0483(16) 0.0574(17) 0.0322(14) -0.0068(12) -0.0011(12) -0.0089(13)
C12 0.0353(13) 0.0412(14) 0.0304(12) -0.0017(10) 0.0044(10) -0.0016(10)
C13 0.0214(10) 0.0306(11) 0.0216(10) 0.0013(8) 0.0006(8) 0.0013(9)
C14 0.0527(15) 0.0388(14) 0.0268(12) 0.0001(10) 0.0097(11) 0.0127(11)
C15 0.081(2) 0.0303(13) 0.0373(14) 0.0043(11) 0.0054(14) 0.0136(13)
C16 0.0518(16) 0.0371(14) 0.0295(13) 0.0107(10) 0.0000(11) -0.0049(12)
C17 0.0425(14) 0.0504(16) 0.0347(13) 0.0120(11) 0.0161(11) 0.0039(12)
C18 0.0384(13) 0.0373(13) 0.0363(13) 0.0080(10) 0.0161(11) 0.0085(11)
C19 0.0341(12) 0.0273(11) 0.0222(11) -0.0027(9) 0.0074(9) -0.0043(9)
C20 0.0345(13) 0.0427(14) 0.0464(15) 0.0118(11) 0.0090(11) -0.0039(11)
C21 0.0544(17) 0.0435(16) 0.0619(18) 0.0210(13) 0.0112(14) -0.0109(13)
C22 0.0615(18) 0.0310(13) 0.0455(15) 0.0097(11) 0.0069(13) 0.0044(12)
C24 0.0366(13) 0.0327(13) 0.0558(16) 0.0056(11) 0.0205(12) 0.0026(10)
C23 0.0459(15) 0.0384(14) 0.0590(17) 0.0059(12) 0.0173(13) 0.0123(12)
C25 0.0243(11) 0.0278(11) 0.0278(11) -0.0003(9) 0.0088(9) -0.0081(9)
C26 0.0376(13) 0.0386(13) 0.0343(13) -0.0020(10) 0.0130(10) -0.0011(11)
C27 0.0512(16) 0.0571(17) 0.0360(14) -0.0122(12) 0.0159(12) -0.0098(13)
C28 0.0547(18) 0.079(2) 0.0282(13) -0.0014(14) 0.0088(13) -0.0176(15)
C29 0.0478(16) 0.0609(18) 0.0411(15) 0.0129(13) 0.0017(12) 0.0018(13)
C30 0.0366(13) 0.0422(14) 0.0395(14) 0.0031(11) 0.0087(11) 0.0030(11)
C31 0.0288(12) 0.0309(12) 0.0291(11) -0.0014(9) 0.0113(9) 0.0032(9)
C32 0.0374(14) 0.0327(13) 0.0485(15) 0.0032(11) 0.0042(11) 0.0020(11)
C33 0.0548(18) 0.0369(15) 0.081(2) 0.0162(14) 0.0060(16) -0.0049(13)
C34 0.0627(19) 0.0448(17) 0.076(2) 0.0303(15) 0.0146(16) 0.0099(15)
C35 0.0457(16) 0.0666(19) 0.0409(15) 0.0164(14) 0.0043(12) 0.0158(14)
C36 0.0348(13) 0.0446(14) 0.0356(13) 0.0040(11) 0.0079(11) 0.0012(11)
C37 0.0360(12) 0.0256(11) 0.0272(11) 0.0020(9) 0.0101(9) 0.0023(9)
C38 0.0469(16) 0.0546(16) 0.0382(14) -0.0099(12) 0.0137(12) 0.0048(13)
C39 0.075(2) 0.077(2) 0.0311(15) -0.0138(14) 0.0042(14) 0.0037(17)
C40 0.059(2) 0.066(2) 0.0424(17) 0.0040(14) -0.0129(14) -0.0022(15)
C41 0.0361(15) 0.083(2) 0.0580(19) 0.0106(16) 0.0001(14) 0.0060(14)
C42 0.0373(14) 0.0644(18) 0.0359(14) -0.0011(12) 0.0127(11) 0.0033(12)
C43 0.0346(12) 0.0357(12) 0.0328(12) -0.0004(10) 0.0185(10) -0.0034(10)
C44 0.0353(14) 0.0571(17) 0.0516(16) -0.0071(13) 0.0165(12) -0.0131(12)
C45 0.0569(17) 0.0317(13) 0.0567(17) -0.0018(11) 0.0324(14) -0.0073(12)
C46 0.0539(16) 0.0562(16) 0.0445(15) 0.0083(13) 0.0311(13) -0.0014(13)
C47 0.0354(13) 0.0428(13) 0.0199(11) -0.0021(9) 0.0042(9) 0.0025(10)
C48 0.0477(15) 0.0532(16) 0.0331(14) 0.0063(12) 0.0045(11) 0.0135(13)
C49 0.0613(17) 0.0593(17) 0.0243(12) -0.0087(11) 0.0103(12) 0.0051(14)
C50 0.0353(13) 0.0564(16) 0.0324(13) -0.0058(11) -0.0016(10) -0.0043(12)
C51 0.0362(14) 0.0532(16) 0.0415(14) 0.0112(12) 0.0085(11) 0.0124(12)
C52 0.0343(12) 0.0310(12) 0.0352(12) 0.0011(10) 0.0148(10) 0.0090(10)
C53 0.0532(16) 0.0292(13) 0.0479(15) 0.0005(11) 0.0193(12) 0.0075(11)
C54 0.0500(16) 0.0473(15) 0.0583(17) 0.0037(13) 0.0289(14) 0.0178(13)
C55 0.0426(14) 0.0380(13) 0.0352(13) 0.0110(10) 0.0099(11) 0.0008(11)
C56 0.0552(17) 0.072(2) 0.0300(14) 0.0076(13) 0.0018(12) -0.0031(14)
C57 0.077(2) 0.0453(16) 0.0541(17) 0.0170(13) 0.0266(15) -0.0022(15)
C58 0.0517(17) 0.0512(17) 0.0603(18) 0.0224(14) 0.0171(14) 0.0183(13)
C59 0.0330(13) 0.0516(15) 0.0371(13) -0.0086(11) 0.0110(11) -0.0158(11)
C60 0.0417(16) 0.085(2) 0.0624(19) -0.0199(16) 0.0175(14) -0.0339(15)
C61 0.0700(19) 0.0439(15) 0.0493(16) -0.0176(12) 0.0267(14) -0.0206(14)
C62 0.0386(15) 0.089(2) 0.0345(14) -0.0032(14) 0.0013(12) -0.0092(14)
C63 0.0355(13) 0.0365(13) 0.0546(16) -0.0043(11) 0.0240(12) 0.0010(11)
C64 0.0653(18) 0.0367(14) 0.0595(17) -0.0127(12) 0.0384(15) -0.0075(13)
C65 0.0549(18) 0.0643(19) 0.076(2) -0.0173(16) 0.0463(16) -0.0116(15)
C66 0.0547(19) 0.0585(19) 0.093(2) 0.0056(17) 0.0177(17) 0.0216(15)
C67 0.0519(15) 0.0334(13) 0.0404(14) 0.0042(11) 0.0164(12) 0.0066(11)
C68 0.085(2) 0.0332(14) 0.0599(18) 0.0108(13) 0.0386(17) 0.0148(14)
C69 0.090(2) 0.0308(14) 0.0630(19) -0.0091(13) 0.0524(18) -0.0089(15)
C70 0.0649(18) 0.0463(16) 0.0483(16) -0.0174(13) 0.0328(14) -0.0216(14)
C71 0.0389(13) 0.0406(14) 0.0390(13) -0.0055(11) 0.0163(11) -0.0093(11)
C72 0.0342(12) 0.0290(11) 0.0320(12) 0.0000(9) 0.0182(10) -0.0030(9)
O1_2 0.0926(18) 0.0765(17) 0.1055(19) -0.0107(14) 0.0496(16) -0.0017(14)
C1_2 0.101(3) 0.101(3) 0.108(3) 0.007(3) 0.040(3) -0.032(3)
C2_2 0.146(4) 0.071(3) 0.075(3) -0.010(2) -0.024(3) 0.013(3)
C3_2 0.097(3) 0.152(4) 0.111(4) -0.053(3) 0.049(3) -0.020(3)
C4_2 0.077(2) 0.081(3) 0.112(3) -0.016(2) 0.050(2) -0.011(2)
O1_3 0.106(3) 0.161(3) 0.153(3) 0.019(3) 0.008(2) -0.049(2)
C1_3 0.115(4) 0.147(5) 0.124(4) 0.051(3) 0.029(3) -0.002(4)
C2_3 0.134(4) 0.137(4) 0.114(4) -0.037(3) 0.064(4) -0.073(4)
C3_3 0.047(2) 0.164(4) 0.109(3) -0.071(3) 0.011(2) -0.009(3)
C4_3 0.071(3) 0.118(3) 0.086(3) 0.000(2) 0.013(2) -0.009(2)

loop_
_atom_type_symbol
_atom_type_description
_atom_type_scat_dispersion_real
_atom_type_scat_dispersion_imag
_atom_type_scat_source
C C 0.0033 0.0016 'International Tables Vol C Tables 4.2.6.8 and 6.1.1.4'
H H 0.0000 0.0000 'International Tables Vol C Tables 4.2.6.8 and 6.1.1.4'
Cu Cu 0.3201 1.2651 'International Tables Vol C Tables 4.2.6.8 and 6.1.1.4'
O O 0.0106 0.0060 'International Tables Vol C Tables 4.2.6.8 and 6.1.1.4'
P P 0.1023 0.0942 'International Tables Vol C Tables 4.2.6.8 and 6.1.1.4'

loop_
_geom_angle_atom_site_label_1
_geom_angle_atom_site_label_2
_geom_angle_atom_site_label_3
_geom_angle
_geom_angle_site_symmetry_1
_geom_angle_site_symmetry_3
_geom_angle_publ_flag
P5 Cu1 P4 129.66(3) . . ?
P5 Cu1 P1 130.14(4) . . ?
P4 Cu1 P1 98.75(4) . . ?
C19 P1 C25 103.60(9) . . ?
C19 P1 Cu2 106.58(7) . . ?
C25 P1 Cu2 102.99(7) . . ?
C19 P1 Cu1 109.42(8) . . ?
C25 P1 Cu1 117.51(6) . . ?
Cu2 P1 Cu1 115.59(4) . . ?
P2 Cu2 P1 167.32(3) . . ?
P2 Cu2 Cu4 96.16(2) . . ?
P1 Cu2 Cu4 95.68(3) . . ?
C37 P2 C31 102.48(10) . . ?
C37 P2 Cu2 111.13(8) . . ?
C31 P2 Cu2 101.77(7) . . ?
C37 P2 Cu3 110.63(7) . . ?
C31 P2 Cu3 117.44(8) . . ?
Cu2 P2 Cu3 112.70(3) . . ?
P6 Cu3 P2 132.84(3) . . ?
P6 Cu3 P3 127.65(3) . . ?
P2 Cu3 P3 98.62(4) . . ?
C72 P3 C1 100.15(10) . . ?
C72 P3 Cu4 109.04(8) . . ?
C1 P3 Cu4 105.18(7) . . ?
C72 P3 Cu3 125.56(7) . . ?
C1 P3 Cu3 114.54(7) . . ?
Cu4 P3 Cu3 100.98(4) . . ?
P3 Cu4 P4 173.43(2) . . ?
P3 Cu4 Cu2 92.32(3) . . ?
P4 Cu4 Cu2 94.02(3) . . ?
C7 P4 C13 100.35(10) . . ?
C7 P4 Cu4 106.18(8) . . ?
C13 P4 Cu4 104.14(7) . . ?
C7 P4 Cu1 125.93(7) . . ?
C13 P4 Cu1 113.23(8) . . ?
Cu4 P4 Cu1 105.06(4) . . ?
C55 P5 C59 109.61(12) . . ?
C55 P5 C63 108.56(12) . . ?
C59 P5 C63 108.43(11) . . ?
C55 P5 Cu1 105.07(8) . . ?
C59 P5 Cu1 109.29(8) . . ?
C63 P5 Cu1 115.75(8) . . ?
C47 P6 C52 109.11(10) . . ?
C47 P6 C43 108.12(10) . . ?
C52 P6 C43 107.94(11) . . ?
C47 P6 Cu3 107.97(8) . . ?
C52 P6 Cu3 107.83(7) . . ?
C43 P6 Cu3 115.73(7) . . ?
C2 C1 C6 117.5(2) . . ?
C2 C1 P3 121.90(18) . . ?
C6 C1 P3 120.65(18) . . ?
C1 C2 C3 121.2(3) . . ?
C1 C2 H2 119.4 . . ?
C3 C2 H2 119.4 . . ?
C4 C3 C2 120.4(3) . . ?
C4 C3 H3 119.8 . . ?
C2 C3 H3 119.8 . . ?
C3 C4 C5 119.7(3) . . ?
C3 C4 H4 120.1 . . ?
C5 C4 H4 120.1 . . ?
C4 C5 C6 119.7(3) . . ?
C4 C5 H5 120.2 . . ?
C6 C5 H5 120.2 . . ?
C5 C6 C1 121.4(3) . . ?
C5 C6 H6 119.3 . . ?
C1 C6 H6 119.3 . . ?
C12 C7 C8 117.3(2) . . ?
C12 C7 P4 122.22(17) . . ?
C8 C7 P4 120.45(17) . . ?
C9 C8 C7 121.6(2) . . ?
C9 C8 H8 119.2 . . ?
C7 C8 H8 119.2 . . ?
C10 C9 C8 120.1(2) . . ?
C10 C9 H9 119.9 . . ?
C8 C9 H9 119.9 . . ?
C9 C10 C11 119.6(2) . . ?
C9 C10 H10 120.2 . . ?
C11 C10 H10 120.2 . . ?
C10 C11 C12 120.2(2) . . ?
C10 C11 H11 119.9 . . ?
C12 C11 H11 119.9 . . ?
C11 C12 C7 121.1(2) . . ?
C11 C12 H12 119.5 . . ?
C7 C12 H12 119.5 . . ?
C14 C13 C18 117.4(2) . . ?
C14 C13 P4 122.04(16) . . ?
C18 C13 P4 120.57(16) . . ?
C13 C14 C15 121.0(2) . . ?
C13 C14 H14 119.5 . . ?
C15 C14 H14 119.5 . . ?
C16 C15 C14 120.4(2) . . ?
C16 C15 H15 119.8 . . ?
C14 C15 H15 119.8 . . ?
C17 C16 C15 119.5(2) . . ?
C17 C16 H16 120.2 . . ?
C15 C16 H16 120.2 . . ?
C16 C17 C18 120.4(2) . . ?
C16 C17 H17 119.8 . . ?
C18 C17 H17 119.8 . . ?
C17 C18 C13 121.2(2) . . ?
C17 C18 H18 119.4 . . ?
C13 C18 H18 119.4 . . ?
C24 C19 C20 117.4(2) . . ?
C24 C19 P1 121.32(16) . . ?
C20 C19 P1 121.13(17) . . ?
C19 C20 C21 121.1(2) . . ?
C19 C20 H20 119.4 . . ?
C21 C20 H20 119.4 . . ?
C22 C21 C20 120.4(2) . . ?
C22 C21 H21 119.8 . . ?
C20 C21 H21 119.8 . . ?
C23 C22 C21 119.6(2) . . ?
C23 C22 H22 120.2 . . ?
C21 C22 H22 120.2 . . ?
C19 C24 C23 121.7(2) . . ?
C19 C24 H24 119.2 . . ?
C23 C24 H24 119.2 . . ?
C22 C23 C24 119.8(2) . . ?
C22 C23 H23 120.1 . . ?
C24 C23 H23 120.1 . . ?
C26 C25 C30 117.8(2) . . ?
C26 C25 P1 124.05(17) . . ?
C30 C25 P1 118.09(17) . . ?
C25 C26 C27 121.5(2) . . ?
C25 C26 H26 119.3 . . ?
C27 C26 H26 119.3 . . ?
C28 C27 C26 120.3(2) . . ?
C28 C27 H27 119.9 . . ?
C26 C27 H27 119.9 . . ?
C27 C28 C29 118.8(2) . . ?
C27 C28 H28 120.6 . . ?
C29 C28 H28 120.6 . . ?
C30 C29 C28 120.8(2) . . ?
C30 C29 H29 119.6 . . ?
C28 C29 H29 119.6 . . ?
C29 C30 C25 120.9(2) . . ?
C29 C30 H30 119.6 . . ?
C25 C30 H30 119.6 . . ?
C32 C31 C36 117.7(2) . . ?
C32 C31 P2 124.26(17) . . ?
C36 C31 P2 117.99(17) . . ?
C31 C32 C33 121.1(2) . . ?
C31 C32 H32 119.4 . . ?
C33 C32 H32 119.4 . . ?
C34 C33 C32 119.9(3) . . ?
C34 C33 H33 120.1 . . ?
C32 C33 H33 120.1 . . ?
C35 C34 C33 120.1(2) . . ?
C35 C34 H34 119.9 . . ?
C33 C34 H34 119.9 . . ?
C34 C35 C36 120.0(2) . . ?
C34 C35 H35 120.0 . . ?
C36 C35 H35 120.0 . . ?
C35 C36 C31 121.1(2) . . ?
C35 C36 H36 119.4 . . ?
C31 C36 H36 119.4 . . ?
C42 C37 C38 117.1(2) . . ?
C42 C37 P2 120.37(17) . . ?
C38 C37 P2 122.47(18) . . ?
C39 C38 C37 121.0(2) . . ?
C39 C38 H38 119.5 . . ?
C37 C38 H38 119.5 . . ?
C40 C39 C38 120.3(3) . . ?
C40 C39 H39 119.8 . . ?
C38 C39 H39 119.8 . . ?
C39 C40 C41 120.2(3) . . ?
C39 C40 H40 119.9 . . ?
C41 C40 H40 119.9 . . ?
C40 C41 C42 119.7(3) . . ?
C40 C41 H41 120.2 . . ?
C42 C41 H41 120.2 . . ?
C37 C42 C41 121.7(2) . . ?
C37 C42 H42 119.2 . . ?
C41 C42 H42 119.2 . . ?
C44 C43 C45 105.1(2) . . ?
C44 C43 C46 108.48(19) . . ?
C45 C43 C46 108.77(19) . . ?
C44 C43 P6 109.22(16) . . ?
C45 C43 P6 108.93(15) . . ?
C46 C43 P6 115.77(16) . . ?
C43 C44 H44A 109.5 . . ?
C43 C44 H44B 109.5 . . ?
H44A C44 H44B 109.5 . . ?
C43 C44 H44C 109.5 . . ?
H44A C44 H44C 109.5 . . ?
H44B C44 H44C 109.5 . . ?
C43 C45 H45A 109.5 . . ?
C43 C45 H45B 109.5 . . ?
H45A C45 H45B 109.5 . . ?
C43 C45 H45C 109.5 . . ?
H45A C45 H45C 109.5 . . ?
H45B C45 H45C 109.5 . . ?
C43 C46 H46A 109.5 . . ?
C43 C46 H46B 109.5 . . ?
H46A C46 H46B 109.5 . . ?
C43 C46 H46C 109.5 . . ?
H46A C46 H46C 109.5 . . ?
H46B C46 H46C 109.5 . . ?
C50 C47 C48 105.5(2) . . ?
C50 C47 C49 109.0(2) . . ?
C48 C47 C49 108.10(19) . . ?
C50 C47 P6 108.19(15) . . ?
C48 C47 P6 109.43(16) . . ?
C49 C47 P6 116.11(17) . . ?
C47 C48 H48A 109.5 . . ?
C47 C48 H48B 109.5 . . ?
H48A C48 H48B 109.5 . . ?
C47 C48 H48C 109.5 . . ?
H48A C48 H48C 109.5 . . ?
H48B C48 H48C 109.5 . . ?
C47 C49 H49A 109.5 . . ?
C47 C49 H49B 109.5 . . ?
H49A C49 H49B 109.5 . . ?
C47 C49 H49C 109.5 . . ?
H49A C49 H49C 109.5 . . ?
H49B C49 H49C 109.5 . . ?
C47 C50 H50A 109.5 . . ?
C47 C50 H50B 109.5 . . ?
H50A C50 H50B 109.5 . . ?
C47 C50 H50C 109.5 . . ?
H50A C50 H50C 109.5 . . ?
H50B C50 H50C 109.5 . . ?
C52 C51 H51A 109.5 . . ?
C52 C51 H51B 109.5 . . ?
H51A C51 H51B 109.5 . . ?
C52 C51 H51C 109.5 . . ?
H51A C51 H51C 109.5 . . ?
H51B C51 H51C 109.5 . . ?
C53 C52 C54 107.81(19) . . ?
C53 C52 C51 104.51(18) . . ?
C54 C52 C51 110.39(19) . . ?
C53 C52 P6 109.86(15) . . ?
C54 C52 P6 116.81(16) . . ?
C51 C52 P6 106.77(15) . . ?
C52 C53 H53A 109.5 . . ?
C52 C53 H53B 109.5 . . ?
H53A C53 H53B 109.5 . . ?
C52 C53 H53C 109.5 . . ?
H53A C53 H53C 109.5 . . ?
H53B C53 H53C 109.5 . . ?
C52 C54 H54A 109.5 . . ?
C52 C54 H54B 109.5 . . ?
H54A C54 H54B 109.5 . . ?
C52 C54 H54C 109.5 . . ?
H54A C54 H54C 109.5 . . ?
H54B C54 H54C 109.5 . . ?
C56 C55 C57 108.1(2) . . ?
C56 C55 C58 105.3(2) . . ?
C57 C55 C58 110.0(2) . . ?
C56 C55 P5 110.58(17) . . ?
C57 C55 P5 116.17(18) . . ?
C58 C55 P5 106.16(16) . . ?
C55 C56 H56A 109.5 . . ?
C55 C56 H56B 109.5 . . ?
H56A C56 H56B 109.5 . . ?
C55 C56 H56C 109.5 . . ?
H56A C56 H56C 109.5 . . ?
H56B C56 H56C 109.5 . . ?
C55 C57 H57A 109.5 . . ?
C55 C57 H57B 109.5 . . ?
H57A C57 H57B 109.5 . . ?
C55 C57 H57C 109.5 . . ?
H57A C57 H57C 109.5 . . ?
H57B C57 H57C 109.5 . . ?
C55 C58 H58A 109.5 . . ?
C55 C58 H58B 109.5 . . ?
H58A C58 H58B 109.5 . . ?
C55 C58 H58C 109.5 . . ?
H58A C58 H58C 109.5 . . ?
H58B C58 H58C 109.5 . . ?
C61 C59 C62 105.4(2) . . ?
C61 C59 C60 108.6(2) . . ?
C62 C59 C60 108.9(2) . . ?
C61 C59 P5 108.48(17) . . ?
C62 C59 P5 108.63(17) . . ?
C60 C59 P5 116.25(17) . . ?
C59 C60 H60A 109.5 . . ?
C59 C60 H60B 109.5 . . ?
H60A C60 H60B 109.5 . . ?
C59 C60 H60C 109.5 . . ?
H60A C60 H60C 109.5 . . ?
H60B C60 H60C 109.5 . . ?
C59 C61 H61A 109.5 . . ?
C59 C61 H61B 109.5 . . ?
H61A C61 H61B 109.5 . . ?
C59 C61 H61C 109.5 . . ?
H61A C61 H61C 109.5 . . ?
H61B C61 H61C 109.5 . . ?
C59 C62 H62A 109.5 . . ?
C59 C62 H62B 109.5 . . ?
H62A C62 H62B 109.5 . . ?
C59 C62 H62C 109.5 . . ?
H62A C62 H62C 109.5 . . ?
H62B C62 H62C 109.5 . . ?
C66 C63 C64 106.2(2) . . ?
C66 C63 C65 109.1(2) . . ?
C64 C63 C65 107.4(2) . . ?
C66 C63 P5 108.87(19) . . ?
C64 C63 P5 109.14(16) . . ?
C65 C63 P5 115.61(18) . . ?
C63 C64 H64A 109.5 . . ?
C63 C64 H64B 109.5 . . ?
H64A C64 H64B 109.5 . . ?
C63 C64 H64C 109.5 . . ?
H64A C64 H64C 109.5 . . ?
H64B C64 H64C 109.5 . . ?
C63 C65 H65A 109.5 . . ?
C63 C65 H65B 109.5 . . ?
H65A C65 H65B 109.5 . . ?
C63 C65 H65C 109.5 . . ?
H65A C65 H65C 109.5 . . ?
H65B C65 H65C 109.5 . . ?
C63 C66 H66A 109.5 . . ?
C63 C66 H66B 109.5 . . ?
H66A C66 H66B 109.5 . . ?
C63 C66 H66C 109.5 . . ?
H66A C66 H66C 109.5 . . ?
H66B C66 H66C 109.5 . . ?
C68 C67 C72 120.8(3) . . ?
C68 C67 H67 119.6 . . ?
C72 C67 H67 119.6 . . ?
C69 C68 C67 120.9(3) . . ?
C69 C68 H68 119.5 . . ?
C67 C68 H68 119.5 . . ?
C70 C69 C68 119.2(2) . . ?
C70 C69 H69 120.4 . . ?
C68 C69 H69 120.4 . . ?
C69 C70 C71 120.6(3) . . ?
C69 C70 H70 119.7 . . ?
C71 C70 H70 119.7 . . ?
C70 C71 C72 121.3(2) . . ?
C70 C71 H71 119.4 . . ?
C72 C71 H71 119.4 . . ?
C67 C72 C71 117.2(2) . . ?
C67 C72 P3 121.96(18) . . ?
C71 C72 P3 120.75(17) . . ?
C4_2 O1_2 C1_2 107.8(3) . . ?
O1_2 C1_2 C2_2 105.9(3) . . ?
O1_2 C1_2 H1A_2 110.6 . . ?
C2_2 C1_2 H1A_2 110.6 . . ?
O1_2 C1_2 H1B_2 110.6 . . ?
C2_2 C1_2 H1B_2 110.6 . . ?
H1A_2 C1_2 H1B_2 108.7 . . ?
C1_2 C2_2 C3_2 102.0(3) . . ?
C1_2 C2_2 H2A_2 111.4 . . ?
C3_2 C2_2 H2A_2 111.4 . . ?
C1_2 C2_2 H2B_2 111.4 . . ?
C3_2 C2_2 H2B_2 111.4 . . ?
H2A_2 C2_2 H2B_2 109.2 . . ?
C4_2 C3_2 C2_2 101.3(3) . . ?
C4_2 C3_2 H3A_2 111.5 . . ?
C2_2 C3_2 H3A_2 111.5 . . ?
C4_2 C3_2 H3B_2 111.5 . . ?
C2_2 C3_2 H3B_2 111.5 . . ?
H3A_2 C3_2 H3B_2 109.3 . . ?
O1_2 C4_2 C3_2 108.7(3) . . ?
O1_2 C4_2 H4A_2 110.0 . . ?
C3_2 C4_2 H4A_2 110.0 . . ?
O1_2 C4_2 H4B_2 110.0 . . ?
C3_2 C4_2 H4B_2 110.0 . . ?
H4A_2 C4_2 H4B_2 108.3 . . ?
C4_3 O1_3 C1_3 108.7(3) . . ?
C2_3 C1_3 O1_3 107.5(4) . . ?
C2_3 C1_3 H1A_3 110.2 . . ?
O1_3 C1_3 H1A_3 110.2 . . ?
C2_3 C1_3 H1B_3 110.2 . . ?
O1_3 C1_3 H1B_3 110.2 . . ?
H1A_3 C1_3 H1B_3 108.5 . . ?
C1_3 C2_3 C3_3 104.2(4) . . ?
C1_3 C2_3 H2A_3 110.9 . . ?
C3_3 C2_3 H2A_3 110.9 . . ?
C1_3 C2_3 H2B_3 110.9 . . ?
C3_3 C2_3 H2B_3 110.9 . . ?
H2A_3 C2_3 H2B_3 108.9 . . ?
C4_3 C3_3 C2_3 103.5(3) . . ?
C4_3 C3_3 H3A_3 111.1 . . ?
C2_3 C3_3 H3A_3 111.1 . . ?
C4_3 C3_3 H3B_3 111.1 . . ?
C2_3 C3_3 H3B_3 111.1 . . ?
H3A_3 C3_3 H3B_3 109.0 . . ?
O1_3 C4_3 C3_3 107.1(4) . . ?
O1_3 C4_3 H4A_3 110.3 . . ?
C3_3 C4_3 H4A_3 110.3 . . ?
O1_3 C4_3 H4B_3 110.3 . . ?
C3_3 C4_3 H4B_3 110.3 . . ?
H4A_3 C4_3 H4B_3 108.5 . . ?

loop_
_geom_bond_atom_site_label_1
_geom_bond_atom_site_label_2
_geom_bond_distance
_geom_bond_site_symmetry_2
_geom_bond_publ_flag
Cu1 P5 2.2738(10) . ?
Cu1 P4 2.3046(11) . ?
Cu1 P1 2.3076(10) . ?
P1 C19 1.844(2) . ?
P1 C25 1.848(2) . ?
P1 Cu2 2.2272(12) . ?
Cu2 P2 2.2209(13) . ?
Cu2 Cu4 2.8612(13) . ?
P2 C37 1.839(2) . ?
P2 C31 1.840(2) . ?
P2 Cu3 2.3047(11) . ?
Cu3 P6 2.2799(11) . ?
Cu3 P3 2.3068(10) . ?
P3 C72 1.840(2) . ?
P3 C1 1.840(2) . ?
P3 Cu4 2.2232(12) . ?
Cu4 P4 2.2273(12) . ?
P4 C7 1.839(2) . ?
P4 C13 1.842(2) . ?
P5 C55 1.903(2) . ?
P5 C59 1.903(2) . ?
P5 C63 1.907(2) . ?
P6 C47 1.907(2) . ?
P6 C52 1.909(2) . ?
P6 C43 1.914(2) . ?
C1 C2 1.376(3) . ?
C1 C6 1.390(3) . ?
C2 C3 1.389(4) . ?
C2 H2 0.9500 . ?
C3 C4 1.363(5) . ?
C3 H3 0.9500 . ?
C4 C5 1.373(5) . ?
C4 H4 0.9500 . ?
C5 C6 1.389(4) . ?
C5 H5 0.9500 . ?
C6 H6 0.9500 . ?
C7 C12 1.397(3) . ?
C7 C8 1.397(3) . ?
C8 C9 1.383(3) . ?
C8 H8 0.9500 . ?
C9 C10 1.380(4) . ?
C9 H9 0.9500 . ?
C10 C11 1.382(4) . ?
C10 H10 0.9500 . ?
C11 C12 1.392(3) . ?
C11 H11 0.9500 . ?
C12 H12 0.9500 . ?
C13 C14 1.383(3) . ?
C13 C18 1.393(3) . ?
C14 C15 1.391(3) . ?
C14 H14 0.9500 . ?
C15 C16 1.370(4) . ?
C15 H15 0.9500 . ?
C16 C17 1.364(3) . ?
C16 H16 0.9500 . ?
C17 C18 1.384(3) . ?
C17 H17 0.9500 . ?
C18 H18 0.9500 . ?
C19 C24 1.384(3) . ?
C19 C20 1.387(3) . ?
C20 C21 1.387(3) . ?
C20 H20 0.9500 . ?
C21 C22 1.377(4) . ?
C21 H21 0.9500 . ?
C22 C23 1.368(3) . ?
C22 H22 0.9500 . ?
C24 C23 1.393(3) . ?
C24 H24 0.9500 . ?
C23 H23 0.9500 . ?
C25 C26 1.389(3) . ?
C25 C30 1.395(3) . ?
C26 C27 1.389(3) . ?
C26 H26 0.9500 . ?
C27 C28 1.385(4) . ?
C27 H27 0.9500 . ?
C28 C29 1.391(4) . ?
C28 H28 0.9500 . ?
C29 C30 1.384(3) . ?
C29 H29 0.9500 . ?
C30 H30 0.9500 . ?
C31 C32 1.388(3) . ?
C31 C36 1.398(3) . ?
C32 C33 1.391(3) . ?
C32 H32 0.9500 . ?
C33 C34 1.382(4) . ?
C33 H33 0.9500 . ?
C34 C35 1.369(4) . ?
C34 H34 0.9500 . ?
C35 C36 1.390(3) . ?
C35 H35 0.9500 . ?
C36 H36 0.9500 . ?
C37 C42 1.378(3) . ?
C37 C38 1.395(3) . ?
C38 C39 1.390(4) . ?
C38 H38 0.9500 . ?
C39 C40 1.357(4) . ?
C39 H39 0.9500 . ?
C40 C41 1.366(4) . ?
C40 H40 0.9500 . ?
C41 C42 1.393(4) . ?
C41 H41 0.9500 . ?
C42 H42 0.9500 . ?
C43 C44 1.533(3) . ?
C43 C45 1.543(3) . ?
C43 C46 1.545(3) . ?
C44 H44A 0.9800 . ?
C44 H44B 0.9800 . ?
C44 H44C 0.9800 . ?
C45 H45A 0.9800 . ?
C45 H45B 0.9800 . ?
C45 H45C 0.9800 . ?
C46 H46A 0.9800 . ?
C46 H46B 0.9800 . ?
C46 H46C 0.9800 . ?
C47 C50 1.535(3) . ?
C47 C48 1.544(3) . ?
C47 C49 1.547(3) . ?
C48 H48A 0.9800 . ?
C48 H48B 0.9800 . ?
C48 H48C 0.9800 . ?
C49 H49A 0.9800 . ?
C49 H49B 0.9800 . ?
C49 H49C 0.9800 . ?
C50 H50A 0.9800 . ?
C50 H50B 0.9800 . ?
C50 H50C 0.9800 . ?
C51 C52 1.550(3) . ?
C51 H51A 0.9800 . ?
C51 H51B 0.9800 . ?
C51 H51C 0.9800 . ?
C52 C53 1.537(3) . ?
C52 C54 1.542(3) . ?
C53 H53A 0.9800 . ?
C53 H53B 0.9800 . ?
C53 H53C 0.9800 . ?
C54 H54A 0.9800 . ?
C54 H54B 0.9800 . ?
C54 H54C 0.9800 . ?
C55 C56 1.534(3) . ?
C55 C57 1.545(3) . ?
C55 C58 1.550(3) . ?
C56 H56A 0.9800 . ?
C56 H56B 0.9800 . ?
C56 H56C 0.9800 . ?
C57 H57A 0.9800 . ?
C57 H57B 0.9800 . ?
C57 H57C 0.9800 . ?
C58 H58A 0.9800 . ?
C58 H58B 0.9800 . ?
C58 H58C 0.9800 . ?
C59 C61 1.540(4) . ?
C59 C62 1.542(4) . ?
C59 C60 1.544(3) . ?
C60 H60A 0.9800 . ?
C60 H60B 0.9800 . ?
C60 H60C 0.9800 . ?
C61 H61A 0.9800 . ?
C61 H61B 0.9800 . ?
C61 H61C 0.9800 . ?
C62 H62A 0.9800 . ?
C62 H62B 0.9800 . ?
C62 H62C 0.9800 . ?
C63 C66 1.516(4) . ?
C63 C64 1.532(3) . ?
C63 C65 1.551(3) . ?
C64 H64A 0.9800 . ?
C64 H64B 0.9800 . ?
C64 H64C 0.9800 . ?
C65 H65A 0.9800 . ?
C65 H65B 0.9800 . ?
C65 H65C 0.9800 . ?
C66 H66A 0.9800 . ?
C66 H66B 0.9800 . ?
C66 H66C 0.9800 . ?
C67 C68 1.388(3) . ?
C67 C72 1.392(3) . ?
C67 H67 0.9500 . ?
C68 C69 1.378(4) . ?
C68 H68 0.9500 . ?
C69 C70 1.371(4) . ?
C69 H69 0.9500 . ?
C70 C71 1.380(3) . ?
C70 H70 0.9500 . ?
C71 C72 1.406(3) . ?
C71 H71 0.9500 . ?
O1_2 C4_2 1.391(4) . ?
O1_2 C1_2 1.412(4) . ?
C1_2 C2_2 1.447(5) . ?
C1_2 H1A_2 0.9900 . ?
C1_2 H1B_2 0.9900 . ?
C2_2 C3_2 1.507(5) . ?
C2_2 H2A_2 0.9900 . ?
C2_2 H2B_2 0.9900 . ?
C3_2 C4_2 1.478(5) . ?
C3_2 H3A_2 0.9900 . ?
C3_2 H3B_2 0.9900 . ?
C4_2 H4A_2 0.9900 . ?
C4_2 H4B_2 0.9900 . ?
O1_3 C4_3 1.394(5) . ?
O1_3 C1_3 1.450(5) . ?
C1_3 C2_3 1.415(6) . ?
C1_3 H1A_3 0.9900 . ?
C1_3 H1B_3 0.9900 . ?
C2_3 C3_3 1.501(6) . ?
C2_3 H2A_3 0.9900 . ?
C2_3 H2B_3 0.9900 . ?
C3_3 C4_3 1.474(5) . ?
C3_3 H3A_3 0.9900 . ?
C3_3 H3B_3 0.9900 . ?
C4_3 H4A_3 0.9900 . ?
C4_3 H4B_3 0.9900 . ?

loop_
_geom_torsion_atom_site_label_1
_geom_torsion_atom_site_label_2
_geom_torsion_atom_site_label_3
_geom_torsion_atom_site_label_4
_geom_torsion
_geom_torsion_site_symmetry_1
_geom_torsion_site_symmetry_2
_geom_torsion_site_symmetry_3
_geom_torsion_site_symmetry_4
_geom_torsion_publ_flag
C72 P3 C1 C2 -116.3(2) . . . . ?
Cu4 P3 C1 C2 130.63(19) . . . . ?
Cu3 P3 C1 C2 20.7(2) . . . . ?
C72 P3 C1 C6 63.3(2) . . . . ?
Cu4 P3 C1 C6 -49.8(2) . . . . ?
Cu3 P3 C1 C6 -159.74(17) . . . . ?
C6 C1 C2 C3 1.9(4) . . . . ?
P3 C1 C2 C3 -178.5(2) . . . . ?
C1 C2 C3 C4 -2.1(4) . . . . ?
C2 C3 C4 C5 0.1(5) . . . . ?
C3 C4 C5 C6 2.0(5) . . . . ?
C4 C5 C6 C1 -2.1(4) . . . . ?
C2 C1 C6 C5 0.2(4) . . . . ?
P3 C1 C6 C5 -179.4(2) . . . . ?
C13 P4 C7 C12 43.63(19) . . . . ?
Cu4 P4 C7 C12 151.78(16) . . . . ?
Cu1 P4 C7 C12 -85.23(19) . . . . ?
C13 P4 C7 C8 -137.51(18) . . . . ?
Cu4 P4 C7 C8 -29.36(19) . . . . ?
Cu1 P4 C7 C8 93.63(18) . . . . ?
C12 C7 C8 C9 -1.8(3) . . . . ?
P4 C7 C8 C9 179.34(18) . . . . ?
C7 C8 C9 C10 0.9(4) . . . . ?
C8 C9 C10 C11 0.6(4) . . . . ?
C9 C10 C11 C12 -1.3(4) . . . . ?
C10 C11 C12 C7 0.5(4) . . . . ?
C8 C7 C12 C11 1.0(3) . . . . ?
P4 C7 C12 C11 179.94(18) . . . . ?
C7 P4 C13 C14 -126.20(19) . . . . ?
Cu4 P4 C13 C14 124.04(18) . . . . ?
Cu1 P4 C13 C14 10.5(2) . . . . ?
C7 P4 C13 C18 55.87(19) . . . . ?
Cu4 P4 C13 C18 -53.89(18) . . . . ?
Cu1 P4 C13 C18 -167.45(15) . . . . ?
C18 C13 C14 C15 1.1(3) . . . . ?
P4 C13 C14 C15 -176.87(19) . . . . ?
C13 C14 C15 C16 -0.7(4) . . . . ?
C14 C15 C16 C17 -0.6(4) . . . . ?
C15 C16 C17 C18 1.5(4) . . . . ?
C16 C17 C18 C13 -1.1(4) . . . . ?
C14 C13 C18 C17 -0.2(3) . . . . ?
P4 C13 C18 C17 177.81(18) . . . . ?
C25 P1 C19 C24 89.81(19) . . . . ?
Cu2 P1 C19 C24 -161.93(17) . . . . ?
Cu1 P1 C19 C24 -36.3(2) . . . . ?
C25 P1 C19 C20 -95.08(19) . . . . ?
Cu2 P1 C19 C20 13.18(19) . . . . ?
Cu1 P1 C19 C20 138.83(17) . . . . ?
C24 C19 C20 C21 -0.4(4) . . . . ?
P1 C19 C20 C21 -175.7(2) . . . . ?
C19 C20 C21 C22 0.3(4) . . . . ?
C20 C21 C22 C23 0.1(4) . . . . ?
C20 C19 C24 C23 0.2(4) . . . . ?
P1 C19 C24 C23 175.48(19) . . . . ?
C21 C22 C23 C24 -0.3(4) . . . . ?
C19 C24 C23 C22 0.2(4) . . . . ?
C19 P1 C25 C26 -25.8(2) . . . . ?
Cu2 P1 C25 C26 -136.69(17) . . . . ?
Cu1 P1 C25 C26 95.00(18) . . . . ?
C19 P1 C25 C30 155.50(17) . . . . ?
Cu2 P1 C25 C30 44.58(17) . . . . ?
Cu1 P1 C25 C30 -83.74(18) . . . . ?
C30 C25 C26 C27 0.6(3) . . . . ?
P1 C25 C26 C27 -178.13(18) . . . . ?
C25 C26 C27 C28 -0.1(4) . . . . ?
C26 C27 C28 C29 -0.3(4) . . . . ?
C27 C28 C29 C30 0.0(4) . . . . ?
C28 C29 C30 C25 0.6(4) . . . . ?
C26 C25 C30 C29 -0.8(3) . . . . ?
P1 C25 C30 C29 177.97(19) . . . . ?
C37 P2 C31 C32 -7.3(2) . . . . ?
Cu2 P2 C31 C32 -122.31(19) . . . . ?
Cu3 P2 C31 C32 114.17(19) . . . . ?
C37 P2 C31 C36 172.90(17) . . . . ?
Cu2 P2 C31 C36 57.86(18) . . . . ?
Cu3 P2 C31 C36 -65.67(18) . . . . ?
C36 C31 C32 C33 1.7(4) . . . . ?
P2 C31 C32 C33 -178.1(2) . . . . ?
C31 C32 C33 C34 -0.3(4) . . . . ?
C32 C33 C34 C35 -1.3(5) . . . . ?
C33 C34 C35 C36 1.5(4) . . . . ?
C34 C35 C36 C31 0.0(4) . . . . ?
C32 C31 C36 C35 -1.6(3) . . . . ?
P2 C31 C36 C35 178.24(19) . . . . ?
C31 P2 C37 C42 85.1(2) . . . . ?
Cu2 P2 C37 C42 -166.84(17) . . . . ?
Cu3 P2 C37 C42 -40.9(2) . . . . ?
C31 P2 C37 C38 -96.3(2) . . . . ?
Cu2 P2 C37 C38 11.7(2) . . . . ?
Cu3 P2 C37 C38 137.69(18) . . . . ?
C42 C37 C38 C39 -1.4(4) . . . . ?
P2 C37 C38 C39 -180.0(2) . . . . ?
C37 C38 C39 C40 0.4(4) . . . . ?
C38 C39 C40 C41 0.5(5) . . . . ?
C39 C40 C41 C42 -0.3(5) . . . . ?
C38 C37 C42 C41 1.6(4) . . . . ?
P2 C37 C42 C41 -179.8(2) . . . . ?
C40 C41 C42 C37 -0.8(4) . . . . ?
C72 C67 C68 C69 -0.6(4) . . . . ?
C67 C68 C69 C70 0.1(4) . . . . ?
C68 C69 C70 C71 0.2(4) . . . . ?
C69 C70 C71 C72 0.1(4) . . . . ?
C68 C67 C72 C71 0.8(3) . . . . ?
C68 C67 C72 P3 177.95(18) . . . . ?
C70 C71 C72 C67 -0.6(3) . . . . ?
C70 C71 C72 P3 -177.78(17) . . . . ?
C1 P3 C72 C67 36.9(2) . . . . ?
Cu4 P3 C72 C67 146.96(17) . . . . ?
Cu3 P3 C72 C67 -93.40(19) . . . . ?
C1 P3 C72 C71 -146.10(18) . . . . ?
Cu4 P3 C72 C71 -36.03(19) . . . . ?
Cu3 P3 C72 C71 83.60(19) . . . . ?
C4_2 O1_2 C1_2 C2_2 24.8(4) . . . . ?
O1_2 C1_2 C2_2 C3_2 -37.1(4) . . . . ?
C1_2 C2_2 C3_2 C4_2 34.6(4) . . . . ?
C1_2 O1_2 C4_2 C3_2 -1.5(5) . . . . ?
C2_2 C3_2 C4_2 O1_2 -20.9(5) . . . . ?
C4_3 O1_3 C1_3 C2_3 11.2(6) . . . . ?
O1_3 C1_3 C2_3 C3_3 -25.5(5) . . . . ?
C1_3 C2_3 C3_3 C4_3 30.0(5) . . . . ?
C1_3 O1_3 C4_3 C3_3 8.5(5) . . . . ?
C2_3 C3_3 C4_3 O1_3 -23.6(5) . . . . ?
